data_4505832
loop_
_publ_author_name
'Fomulu, Shella L.'
'Hendi, Mukta S.'
'Davis, Raymond E.'
'Wheeler, Kraig A.'

_publ_section_title
;
 Structural Studies of Enantiomers, Racemates, and Quasiracemates.
 2-(2,4,5-Trichloroanilino)propanoic Acid and
 2-(2,4,5-Trichlorophenoxy)propanoic Acid
;
_journal_issue 6
_journal_name_full 'Crystal Growth &amp; Design'
_journal_page_first 637
_journal_paper_doi 10.1021/cg0255570
_journal_volume 2
_journal_year 2002
_chemical_formula_sum 'C9 H8 Cl3 N O2'
_chemical_formula_weight 268.51
_chemical_name_systematic
; 
(&#x00B1;)-2-(2,4,5-Trichloroanilino)propionic Acid 

;
_space_group_IT_number 2
_symmetry_cell_setting triclinic
_symmetry_space_group_name_Hall '-P 1'
_symmetry_space_group_name_H-M 'P -1'
_atom_sites_solution_hydrogens geom
_atom_sites_solution_primary direct
_atom_sites_solution_secondary difmap
_audit_creation_method SHELXL-97
_cell_angle_alpha 98.251(6)
_cell_angle_beta 104.866(8)
_cell_angle_gamma 101.768(7)
_cell_formula_units_Z 2
_cell_length_a 7.3401(7)
_cell_length_b 7.3444(5)
_cell_length_c 10.9613(11)
_cell_measurement_reflns_used 24
_cell_measurement_temperature 298(2)
_cell_measurement_theta_max 27.260
_cell_measurement_theta_min 24.054
_cell_volume 547.02(9)
_computing_cell_refinement 'Bruker XSCANS'
_computing_data_collection 'Bruker XSCANS'
_computing_data_reduction 'Bruker XSCANS'
_computing_molecular_graphics X-SEED
_computing_publication_material 'Bruker SHELXTL'
_computing_structure_refinement 'Bruker SHELXTL'
_computing_structure_solution 'Bruker SHELXTL'
_diffrn_ambient_temperature 298(2)
_diffrn_measured_fraction_theta_full 0.995
_diffrn_measured_fraction_theta_max 0.995
_diffrn_measurement_device_type 'siemens P4'
_diffrn_measurement_method '2\q/\q scans'
_diffrn_radiation_monochromator graphite
_diffrn_radiation_source 'fine-focus sealed tube'
_diffrn_radiation_type MoK\a
_diffrn_radiation_wavelength 0.71073
_diffrn_reflns_av_R_equivalents 0.0111
_diffrn_reflns_av_sigmaI/netI 0.0244
_diffrn_reflns_limit_h_max 10
_diffrn_reflns_limit_h_min -1
_diffrn_reflns_limit_k_max 10
_diffrn_reflns_limit_k_min -10
_diffrn_reflns_limit_l_max 15
_diffrn_reflns_limit_l_min -15
_diffrn_reflns_number 3862
_diffrn_reflns_theta_full 30.00
_diffrn_reflns_theta_max 30.00
_diffrn_reflns_theta_min 2.90
_diffrn_standards_interval_count 97
_diffrn_standards_number 3
_exptl_absorpt_coefficient_mu 0.814
_exptl_absorpt_correction_type none
_exptl_crystal_colour 'light yellow'
_exptl_crystal_density_diffrn 1.630
_exptl_crystal_density_method 'not measured'
_exptl_crystal_description 'transparent block'
_exptl_crystal_F_000 272
_exptl_crystal_size_max 0.68
_exptl_crystal_size_mid 0.30
_exptl_crystal_size_min 0.10
_refine_diff_density_max 0.290
_refine_diff_density_min -0.304
_refine_diff_density_rms 0.053
_refine_ls_extinction_method none
_refine_ls_goodness_of_fit_ref 1.024
_refine_ls_hydrogen_treatment mixed
_refine_ls_matrix_type full
_refine_ls_number_parameters 145
_refine_ls_number_reflns 3175
_refine_ls_number_restraints 0
_refine_ls_restrained_S_all 1.024
_refine_ls_R_factor_all 0.0530
_refine_ls_R_factor_gt 0.0371
_refine_ls_shift/su_max 0.014
_refine_ls_shift/su_mean 0.003
_refine_ls_structure_factor_coef Fsqd
_refine_ls_weighting_details 'calc w=1/[\s^2^(Fo^2^)+(0.0470P)^2^+0.1532P] where P=(Fo^2^+2Fc^2^)/3'
_refine_ls_weighting_scheme calc
_refine_ls_wR_factor_gt 0.0935
_refine_ls_wR_factor_ref 0.1027
_reflns_number_gt 2443
_reflns_number_total 3175
_reflns_threshold_expression >2sigma(I)
_cod_data_source_file cg0255570-2_s1.cif
_cod_data_source_block c:\structs\15-16\d98\d98
_cod_depositor_comments
;
The following automatic conversions were performed:

'_symmetry_cell_setting' value 'Triclinic' changed to 'triclinic'
according to /home/saulius/struct/CIF-dictionaries/cif_core.dic
dictionary named 'cif_core.dic' version 2.4.1 from 2010-06-29.

Automatic conversion script
Id: cif_fix_values 1715 2011-07-08 13:25:40Z adriana 
;
_cod_original_cell_volume 547.02(8)
_cod_original_sg_symbol_H-M P-1
_cod_database_code 4505832

loop_
_symmetry_equiv_pos_as_xyz
'x, y, z'
'-x, -y, -z'

loop_
_atom_site_label
_atom_site_type_symbol
_atom_site_fract_x
_atom_site_fract_y
_atom_site_fract_z
_atom_site_U_iso_or_equiv
_atom_site_adp_type
_atom_site_occupancy
_atom_site_symmetry_multiplicity
_atom_site_calc_flag
_atom_site_refinement_flags
Cl1 Cl 0.88102(6) -0.09364(8) 0.25221(5) 0.05495(15) Uani 1 1 d .
Cl2 Cl 0.59337(9) -0.21478(8) 0.64326(4) 0.05836(16) Uani 1 1 d .
Cl3 Cl 0.17067(8) -0.37841(9) 0.44496(6) 0.06387(17) Uani 1 1 d .
N N 0.4744(2) -0.2538(2) 0.08415(13) 0.0360(3) Uani 1 1 d .
HN H 0.562(3) -0.194(3) 0.068(2) 0.045(6) Uiso 1 1 d .
O1 O -0.02386(18) -0.25305(19) -0.05025(14) 0.0458(3) Uani 1 1 d .
HO1 H -0.083(4) -0.179(3) -0.046(2) 0.056(7) Uiso 1 1 d .
O2 O 0.23070(17) -0.00451(16) 0.04555(12) 0.0387(3) Uani 1 1 d .
C1 C 0.1624(2) -0.1740(2) -0.00066(14) 0.0308(3) Uani 1 1 d .
C2 C 0.2875(2) -0.3129(2) -0.01199(15) 0.0340(3) Uani 1 1 d .
H2 H 0.2186 -0.4373 -0.0033 0.041 Uiso 1 1 calc R
C3 C 0.3150(3) -0.3312(3) -0.14636(17) 0.0451(4) Uani 1 1 d .
H3A H 0.3907 -0.4212 -0.1570 0.068 Uiso 1 1 calc R
H3B H 0.3814 -0.2097 -0.1561 0.068 Uiso 1 1 calc R
H3C H 0.1900 -0.3740 -0.2104 0.068 Uiso 1 1 calc R
C4 C 0.4962(2) -0.2436(2) 0.21409(14) 0.0309(3) Uani 1 1 d .
C5 C 0.6806(2) -0.1736(2) 0.30469(15) 0.0348(3) Uani 1 1 d .
C6 C 0.7094(3) -0.1671(2) 0.43444(16) 0.0403(4) Uani 1 1 d .
H6 H 0.8341 -0.1209 0.4918 0.048 Uiso 1 1 calc R
C7 C 0.5532(3) -0.2291(2) 0.47961(15) 0.0394(4) Uani 1 1 d .
C8 C 0.3696(3) -0.2991(2) 0.39256(17) 0.0391(4) Uani 1 1 d .
C9 C 0.3410(2) -0.3070(2) 0.26147(16) 0.0376(3) Uani 1 1 d .
H9 H 0.2163 -0.3554 0.2044 0.045 Uiso 1 1 calc R

loop_
_atom_site_aniso_label
_atom_site_aniso_U_11
_atom_site_aniso_U_22
_atom_site_aniso_U_33
_atom_site_aniso_U_23
_atom_site_aniso_U_13
_atom_site_aniso_U_12
Cl1 0.0326(2) 0.0874(4) 0.0447(2) 0.0249(2) 0.01177(18) 0.0065(2)
Cl2 0.0764(4) 0.0694(3) 0.0340(2) 0.0148(2) 0.0223(2) 0.0185(3)
Cl3 0.0531(3) 0.0865(4) 0.0651(3) 0.0340(3) 0.0341(3) 0.0124(3)
N 0.0307(7) 0.0460(8) 0.0325(6) 0.0130(6) 0.0096(5) 0.0084(6)
O1 0.0297(6) 0.0374(6) 0.0642(9) 0.0048(6) 0.0089(6) 0.0056(5)
O2 0.0335(6) 0.0341(6) 0.0431(6) 0.0027(5) 0.0070(5) 0.0059(5)
C1 0.0303(7) 0.0349(7) 0.0264(6) 0.0085(5) 0.0086(5) 0.0046(6)
C2 0.0343(8) 0.0317(7) 0.0335(7) 0.0067(6) 0.0074(6) 0.0062(6)
C3 0.0492(10) 0.0508(10) 0.0351(8) 0.0016(7) 0.0124(7) 0.0171(8)
C4 0.0334(7) 0.0298(7) 0.0324(7) 0.0092(5) 0.0106(6) 0.0108(6)
C5 0.0306(7) 0.0405(8) 0.0351(7) 0.0119(6) 0.0110(6) 0.0083(6)
C6 0.0387(9) 0.0454(9) 0.0332(8) 0.0083(7) 0.0066(7) 0.0077(7)
C7 0.0511(10) 0.0394(8) 0.0324(7) 0.0106(6) 0.0173(7) 0.0132(7)
C8 0.0418(9) 0.0392(8) 0.0439(9) 0.0154(7) 0.0213(7) 0.0111(7)
C9 0.0326(8) 0.0410(8) 0.0407(8) 0.0134(7) 0.0118(7) 0.0077(7)

loop_
_atom_type_symbol
_atom_type_description
_atom_type_scat_dispersion_real
_atom_type_scat_dispersion_imag
_atom_type_scat_source
C C 0.0033 0.0016 'International Tables Vol C Tables 4.2.6.8 and 6.1.1.4'
H H 0.0000 0.0000 'International Tables Vol C Tables 4.2.6.8 and 6.1.1.4'
N N 0.0061 0.0033 'International Tables Vol C Tables 4.2.6.8 and 6.1.1.4'
O O 0.0106 0.0060 'International Tables Vol C Tables 4.2.6.8 and 6.1.1.4'
Cl Cl 0.1484 0.1585 'International Tables Vol C Tables 4.2.6.8 and 6.1.1.4'

loop_
_geom_angle_atom_site_label_1
_geom_angle_atom_site_label_2
_geom_angle_atom_site_label_3
_geom_angle
C4 N C2 122.73(14)
O2 C1 O1 123.88(15)
O2 C1 C2 122.97(14)
O1 C1 C2 113.08(13)
N C2 C1 112.85(13)
N C2 C3 109.65(14)
C1 C2 C3 107.75(13)
N C4 C9 122.72(15)
N C4 C5 120.45(14)
C9 C4 C5 116.80(14)
C6 C5 C4 122.23(15)
C6 C5 Cl1 118.52(13)
C4 C5 Cl1 119.25(12)
C5 C6 C7 120.06(16)
C8 C7 C6 119.04(15)
C8 C7 Cl2 122.02(13)
C6 C7 Cl2 118.95(14)
C7 C8 C9 120.83(15)
C7 C8 Cl3 120.49(13)
C9 C8 Cl3 118.68(14)
C8 C9 C4 121.04(15)

loop_
_geom_bond_atom_site_label_1
_geom_bond_atom_site_label_2
_geom_bond_distance
Cl1 C5 1.7372(16)
Cl2 C7 1.7256(16)
Cl3 C8 1.7262(17)
N C4 1.381(2)
N C2 1.437(2)
O1 C1 1.3064(19)
O2 C1 1.2216(19)
C1 C2 1.517(2)
C2 C3 1.528(2)
C4 C9 1.393(2)
C4 C5 1.401(2)
C5 C6 1.375(2)
C6 C7 1.382(2)
C7 C8 1.381(3)
C8 C9 1.389(2)
